data_4340530
loop_
_publ_author_name
'Charalampou, D. C.'
'Kourkoumelis, N.'
'Karanestora, S.'
'Hadjiarapoglou, L. P.'
'Dokorou, V.'
'Skoulika, S.'
'Owczarzak, A.'
'Kubicki, M.'
'Hadjikakou, S. K.'

_publ_contact_author
;
Maciej Kubicki   
Faculty of Chemistry 
Adam Mickiewicz University
Grunwaldzka 6              
60-780 Pozna\'n   
Poland             
;
_publ_section_title
;
 Mono- and binuclear copper(i) complexes of thionucleotide analogues and
 their catalytic activity on the synthesis of dihydrofurans.
;
_journal_issue 16
_journal_name_full 'Inorganic chemistry'
_journal_page_first 8322
_journal_page_last 8333
_journal_paper_doi 10.1021/ic500727z
_journal_volume 53
_journal_year 2014
_chemical_formula_moiety 'C41 H36 Br Cu N2 O P2 S'
_chemical_formula_sum 'C41 H36 Br Cu N2 O P2 S'
_chemical_formula_weight 810.17
_chemical_name_systematic
;
 ?
;
_space_group_crystal_system monoclinic
_space_group_IT_number 15
_space_group_name_Hall '-C 2yc'
_space_group_name_H-M_alt 'C 1 2/c 1'
_symmetry_space_group_name_Hall '-C 2yc'
_symmetry_space_group_name_H-M 'C 1 2/c 1'
_atom_sites_solution_hydrogens geom
_audit_creation_method SHELXL-2013
_cell_angle_alpha 90
_cell_angle_beta 91.85(2)
_cell_angle_gamma 90
_cell_formula_units_Z 16
_cell_length_a 24.766(4)
_cell_length_b 10.940(2)
_cell_length_c 54.536(6)
_cell_measurement_reflns_used 9918
_cell_measurement_temperature 100(1)
_cell_measurement_theta_max 26.1980
_cell_measurement_theta_min 2.9950
_cell_volume 14768(4)
_computing_cell_refinement
;
CrysAlisPro, Oxford Diffraction Ltd.,
Version 1.171.34.43 (release 21-10-2010 CrysAlis171 .NET)
(compiled Oct 21 2010,17:48:23)
;
_computing_data_collection
;
CrysAlisPro, Oxford Diffraction Ltd.,
Version 1.171.34.43 (release 21-10-2010 CrysAlis171 .NET)
(compiled Oct 21 2010,17:48:23)
;
_computing_data_reduction
;
CrysAlisPro, Oxford Diffraction Ltd.,
Version 1.171.34.43 (release 21-10-2010 CrysAlis171 .NET)
(compiled Oct 21 2010,17:48:23)
;
_computing_molecular_graphics 'Mercury (McRae et al., 2008)'
_computing_publication_material 'SHELXL-2013 (Sheldrick, 2013)'
_computing_structure_refinement 'SHELXL-2013 (Sheldrick, 2013)'
_computing_structure_solution 'SIR92 (Altomare et al., 1993)'
_diffrn_ambient_temperature 100(1)
_diffrn_detector_area_resol_mean 16.1544
_diffrn_measured_fraction_theta_full 0.997
_diffrn_measured_fraction_theta_max 0.997
_diffrn_measurement_device_type 'Xcalibur, Eos'
_diffrn_measurement_method '\w scans'
_diffrn_radiation_monochromator graphite
_diffrn_radiation_source 'Enhance (Mo) X-ray Source'
_diffrn_radiation_type 'Mo K\a'
_diffrn_radiation_wavelength 0.7107
_diffrn_reflns_av_R_equivalents 0.0524
_diffrn_reflns_av_unetI/netI 0.0928
_diffrn_reflns_Laue_measured_fraction_full 0.997
_diffrn_reflns_Laue_measured_fraction_max 0.997
_diffrn_reflns_limit_h_max 29
_diffrn_reflns_limit_h_min -29
_diffrn_reflns_limit_k_max 13
_diffrn_reflns_limit_k_min -11
_diffrn_reflns_limit_l_max 64
_diffrn_reflns_limit_l_min -60
_diffrn_reflns_number 27805
_diffrn_reflns_point_group_measured_fraction_full 0.997
_diffrn_reflns_point_group_measured_fraction_max 0.997
_diffrn_reflns_theta_full 25.000
_diffrn_reflns_theta_max 25.000
_diffrn_reflns_theta_min 2.824
_exptl_absorpt_coefficient_mu 1.852
_exptl_absorpt_correction_T_max 1.00000
_exptl_absorpt_correction_T_min 0.91420
_exptl_absorpt_correction_type multi-scan
_exptl_absorpt_process_details
;
CrysAlisPro, Agilent Technologies,
Version 1.171.36.24 (release 03-12-2012 CrysAlis171 .NET)
(compiled Dec  3 2012,18:21:49)
Empirical absorption correction using spherical harmonics,
 implemented in SCALE3 ABSPACK scaling algorithm.
;
_exptl_crystal_colour colourless
_exptl_crystal_density_diffrn 1.458
_exptl_crystal_description block
_exptl_crystal_F_000 6624
_exptl_crystal_size_max 0.2
_exptl_crystal_size_mid 0.12
_exptl_crystal_size_min 0.1
_refine_diff_density_max 2.826
_refine_diff_density_min -1.646
_refine_diff_density_rms 0.227
_refine_ls_extinction_coef 0.00029(5)
_refine_ls_extinction_expression Fc^*^=kFc[1+0.001xFc^2^\l^3^/sin(2\q)]^-1/4^
_refine_ls_extinction_method SHELXL
_refine_ls_goodness_of_fit_ref 2.462
_refine_ls_hydrogen_treatment constr
_refine_ls_matrix_type full
_refine_ls_number_parameters 840
_refine_ls_number_reflns 12943
_refine_ls_number_restraints 540
_refine_ls_restrained_S_all 2.442
_refine_ls_R_factor_all 0.1817
_refine_ls_R_factor_gt 0.1567
_refine_ls_shift/su_max 0.001
_refine_ls_shift/su_mean 0.000
_refine_ls_structure_factor_coef Fsqd
_refine_ls_weighting_details 'w=1/[\s^2^(Fo^2^)+(0.0500P)^2^+42.8251P] where P=(Fo^2^+2Fc^2^)/3'
_refine_ls_weighting_scheme calc
_refine_ls_wR_factor_gt 0.2868
_refine_ls_wR_factor_ref 0.2909
_reflns_Friedel_coverage 0.000
_reflns_number_gt 10179
_reflns_number_total 12943
_reflns_threshold_expression 'I > 2\s(I)'
_cod_data_source_file ic500727z_si_005.cif
_cod_data_source_block 4
_cod_depositor_comments 'Adding full bibliography for 4340525--4340530.cif.'
_cod_database_code 4340530
_shelx_space_group_comment
;
The symmetry employed for this shelxl refinement is uniquely defined
by the following loop, which should always be used as a source of
symmetry information in preference to the above space-group names.
They are only intended as comments.
;
_shelxl_version_number 2013-4

loop_
_space_group_symop_operation_xyz
'x, y, z'
'-x, y, -z+1/2'
'x+1/2, y+1/2, z'
'-x+1/2, y+1/2, -z+1/2'
'-x, -y, -z'
'x, -y, z-1/2'
'-x+1/2, -y+1/2, -z'
'x+1/2, -y+1/2, z-1/2'

loop_
_atom_site_label
_atom_site_type_symbol
_atom_site_fract_x
_atom_site_fract_y
_atom_site_fract_z
_atom_site_U_iso_or_equiv
_atom_site_adp_type
_atom_site_occupancy
_atom_site_site_symmetry_order
_atom_site_calc_flag
_atom_site_refinement_flags_posn
_atom_site_refinement_flags_adp
Cu1A Cu 0.11189(6) 0.42861(15) 0.06326(3) 0.0128(4) Uani 1 1 d . .
Br1A Br 0.08475(5) 0.34644(13) 0.10360(2) 0.0170(3) Uani 1 1 d . .
S1A S 0.08450(13) 0.2828(3) 0.03248(5) 0.0152(7) Uani 1 1 d . .
C1A C 0.0297(4) 0.2040(11) 0.04060(19) 0.008(3) Uani 1 1 d . U
N2A N 0.0039(4) 0.2286(10) 0.06117(17) 0.013(2) Uani 1 1 d . U
H2AA H 0.0159 0.2894 0.0704 0.016 Uiso 1 1 calc R U
C3A C -0.0365(5) 0.0426(11) 0.0325(2) 0.013(3) Uani 1 1 d . U
O3A O -0.0517(3) -0.0381(8) 0.01825(15) 0.018(2) Uani 1 1 d . .
C4A C -0.0604(5) 0.0742(12) 0.0548(2) 0.017(3) Uani 1 1 d . U
H4A H -0.0911 0.0300 0.0599 0.020 Uiso 1 1 calc R U
C5A C -0.0410(5) 0.1637(12) 0.0689(2) 0.016(3) Uani 1 1 d . U
C51A C -0.0637(6) 0.2086(14) 0.0921(2) 0.028(3) Uani 1 1 d . U
H51D H -0.0703 0.2967 0.0908 0.042 Uiso 1 1 calc R U
H51E H -0.0380 0.1925 0.1057 0.042 Uiso 1 1 calc R U
H51F H -0.0978 0.1663 0.0950 0.042 Uiso 1 1 calc R U
N6A N 0.0083(4) 0.1142(9) 0.02660(17) 0.012(2) Uani 1 1 d . U
H6A H 0.0236 0.0991 0.0126 0.015 Uiso 1 1 calc R U
P1A P 0.20374(13) 0.4315(3) 0.06137(6) 0.0127(7) Uani 1 1 d . .
C111 C 0.2357(5) 0.3101(11) 0.0793(2) 0.012(3) Uani 1 1 d . U
C112 C 0.2864(5) 0.3212(12) 0.0914(2) 0.016(3) Uani 1 1 d . U
H112 H 0.3064 0.3950 0.0900 0.019 Uiso 1 1 calc R U
C113 C 0.3077(5) 0.2252(13) 0.1053(2) 0.022(3) Uani 1 1 d . U
H113 H 0.3414 0.2353 0.1139 0.026 Uiso 1 1 calc R U
C114 C 0.2809(5) 0.1164(14) 0.1069(2) 0.026(3) Uani 1 1 d . U
H114 H 0.2953 0.0518 0.1167 0.031 Uiso 1 1 calc R U
C115 C 0.2321(5) 0.1018(14) 0.0938(2) 0.024(3) Uani 1 1 d . U
H115 H 0.2145 0.0247 0.0938 0.029 Uiso 1 1 calc R U
C116 C 0.2089(5) 0.1976(12) 0.0807(2) 0.021(3) Uani 1 1 d . U
H116 H 0.1747 0.1871 0.0726 0.025 Uiso 1 1 calc R U
C121 C 0.2363(5) 0.5732(12) 0.0720(2) 0.011(3) Uani 1 1 d . U
C122 C 0.2481(5) 0.5926(13) 0.0968(2) 0.020(3) Uani 1 1 d . U
H122 H 0.2399 0.5310 0.1084 0.024 Uiso 1 1 calc R U
C123 C 0.2717(5) 0.7012(13) 0.1048(2) 0.024(3) Uani 1 1 d . U
H123 H 0.2812 0.7123 0.1217 0.029 Uiso 1 1 calc R U
C124 C 0.2813(5) 0.7914(14) 0.0885(2) 0.025(3) Uani 1 1 d . U
H124 H 0.2977 0.8654 0.0940 0.030 Uiso 1 1 calc R U
C125 C 0.2675(5) 0.7769(13) 0.0638(2) 0.023(3) Uani 1 1 d . U
H125 H 0.2731 0.8417 0.0526 0.027 Uiso 1 1 calc R U
C126 C 0.2457(5) 0.6671(12) 0.0558(2) 0.018(3) Uani 1 1 d . U
H126 H 0.2370 0.6562 0.0388 0.022 Uiso 1 1 calc R U
C131 C 0.2317(5) 0.4177(11) 0.0310(2) 0.010(3) Uani 1 1 d . U
C132 C 0.2862(5) 0.3900(12) 0.0272(2) 0.016(3) Uani 1 1 d . U
H132 H 0.3093 0.3695 0.0408 0.019 Uiso 1 1 calc R U
C133 C 0.3069(6) 0.3920(13) 0.0042(2) 0.023(3) Uani 1 1 d . U
H133 H 0.3440 0.3750 0.0020 0.028 Uiso 1 1 calc R U
C134 C 0.2730(5) 0.4192(12) -0.0158(2) 0.017(3) Uani 1 1 d . U
H134 H 0.2864 0.4155 -0.0320 0.020 Uiso 1 1 calc R U
C135 C 0.2199(5) 0.4516(12) -0.0124(2) 0.018(3) Uani 1 1 d . U
H135 H 0.1976 0.4762 -0.0260 0.022 Uiso 1 1 calc R U
C136 C 0.1994(5) 0.4486(12) 0.0104(2) 0.017(3) Uani 1 1 d . U
H136 H 0.1624 0.4678 0.0123 0.020 Uiso 1 1 calc R U
P2A P 0.07069(13) 0.6114(3) 0.05569(6) 0.0146(8) Uani 1 1 d . .
C211 C 0.0875(5) 0.7428(12) 0.0750(2) 0.014(3) Uani 1 1 d . U
C212 C 0.0643(6) 0.8568(13) 0.0702(2) 0.025(3) Uani 1 1 d . U
H212 H 0.0395 0.8668 0.0567 0.030 Uiso 1 1 calc R U
C213 C 0.0777(6) 0.9568(15) 0.0854(3) 0.034(4) Uani 1 1 d . U
H213 H 0.0627 1.0350 0.0819 0.041 Uiso 1 1 calc R U
C214 C 0.1129(5) 0.9412(14) 0.1054(3) 0.028(3) Uani 1 1 d . U
H214 H 0.1221 1.0088 0.1157 0.034 Uiso 1 1 calc R U
C215 C 0.1344(5) 0.8283(13) 0.1105(2) 0.023(3) Uani 1 1 d . U
H215 H 0.1582 0.8176 0.1243 0.027 Uiso 1 1 calc R U
C216 C 0.1215(5) 0.7295(13) 0.0955(2) 0.021(3) Uani 1 1 d . U
H216 H 0.1363 0.6514 0.0993 0.025 Uiso 1 1 calc R U
C221 C 0.0880(5) 0.6633(12) 0.0249(2) 0.015(3) Uani 1 1 d . U
C222 C 0.0675(5) 0.5972(12) 0.0050(2) 0.018(3) Uani 1 1 d . U
H222 H 0.0425 0.5328 0.0074 0.021 Uiso 1 1 calc R U
C223 C 0.0836(5) 0.6252(12) -0.0185(2) 0.017(3) Uani 1 1 d . U
H223 H 0.0681 0.5830 -0.0322 0.021 Uiso 1 1 calc R U
C224 C 0.1217(5) 0.7133(12) -0.0220(2) 0.019(3) Uani 1 1 d . U
H224 H 0.1335 0.7297 -0.0380 0.023 Uiso 1 1 calc R U
C225 C 0.1433(6) 0.7786(14) -0.0024(2) 0.028(3) Uani 1 1 d . U
H225 H 0.1699 0.8394 -0.0049 0.034 Uiso 1 1 calc R U
C226 C 0.1256(5) 0.7545(12) 0.0210(2) 0.019(3) Uani 1 1 d . U
H226 H 0.1395 0.8011 0.0345 0.022 Uiso 1 1 calc R U
C231 C -0.0037(5) 0.6164(12) 0.0560(2) 0.016(3) Uani 1 1 d . U
C232 C -0.0352(5) 0.6773(12) 0.0384(2) 0.017(3) Uani 1 1 d . U
H232 H -0.0188 0.7167 0.0251 0.020 Uiso 1 1 calc R U
C233 C -0.0910(5) 0.6804(12) 0.0406(2) 0.019(3) Uani 1 1 d . U
H23A H -0.1130 0.7197 0.0284 0.023 Uiso 1 1 calc R U
C234 C -0.1143(6) 0.6262(13) 0.0606(2) 0.026(3) Uani 1 1 d . U
H23B H -0.1523 0.6304 0.0623 0.031 Uiso 1 1 calc R U
C235 C -0.0826(5) 0.5662(13) 0.0779(2) 0.021(3) Uani 1 1 d . U
H23C H -0.0986 0.5289 0.0916 0.026 Uiso 1 1 calc R U
C236 C -0.0273(5) 0.5604(13) 0.0753(2) 0.019(3) Uani 1 1 d . U
H23D H -0.0055 0.5171 0.0870 0.023 Uiso 1 1 calc R U
Cu1B Cu 0.35994(6) 0.79079(16) 0.18274(3) 0.0192(4) Uani 1 1 d . .
Br1B Br 0.37533(5) 0.87841(12) 0.14098(2) 0.0169(3) Uani 1 1 d . .
S1B S 0.38171(15) 0.9491(4) 0.21088(6) 0.0330(10) Uani 1 1 d . .
C1B C 0.4382(5) 1.0173(13) 0.2025(2) 0.020(3) Uani 1 1 d . U
N2B N 0.4531(4) 1.0266(10) 0.17902(18) 0.017(2) Uani 1 1 d . U
H2BA H 0.4313 0.9957 0.1676 0.020 Uiso 1 1 calc R U
C3B C 0.5239(5) 1.1158(13) 0.2145(2) 0.023(3) Uani 1 1 d . U
O3B O 0.5554(4) 1.1379(10) 0.23168(17) 0.035(3) Uani 1 1 d . .
C4B C 0.5351(5) 1.1285(13) 0.1891(2) 0.023(3) Uani 1 1 d . U
H4B H 0.5669 1.1698 0.1843 0.027 Uiso 1 1 calc R U
C5B C 0.5006(5) 1.0817(13) 0.1716(2) 0.023(3) Uani 1 1 d . U
C51B C 0.5092(6) 1.0843(14) 0.1448(2) 0.029(4) Uani 1 1 d . U
H51A H 0.5418 1.1317 0.1415 0.044 Uiso 1 1 calc R U
H51B H 0.4780 1.1224 0.1364 0.044 Uiso 1 1 calc R U
H51C H 0.5135 1.0006 0.1387 0.044 Uiso 1 1 calc R U
N6B N 0.4730(4) 1.0700(11) 0.2192(2) 0.024(3) Uani 1 1 d . U
H6B H 0.4623 1.0755 0.2344 0.029 Uiso 1 1 calc R U
P1B P 0.42888(14) 0.6519(4) 0.18698(6) 0.0234(9) Uani 1 1 d . .
C141 C 0.4121(6) 0.5348(14) 0.2102(2) 0.080(5) Uani 1 1 d G U
C142 C 0.3943(6) 0.5774(11) 0.2320(3) 0.067(5) Uani 1 1 d G U
H14A H 0.3933 0.6630 0.2349 0.080 Uiso 1 1 calc R U
C143 C 0.3778(5) 0.4983(14) 0.2495(2) 0.063(4) Uani 1 1 d G U
H14B H 0.3653 0.5289 0.2646 0.075 Uiso 1 1 calc R U
C144 C 0.3791(6) 0.3756(13) 0.2455(3) 0.098(5) Uani 1 1 d G U
H14C H 0.3678 0.3205 0.2578 0.118 Uiso 1 1 calc R U
C145 C 0.3969(7) 0.3319(11) 0.2237(3) 0.101(6) Uani 1 1 d G U
H14D H 0.3981 0.2464 0.2208 0.122 Uiso 1 1 calc R U
C146 C 0.4130(6) 0.4116(16) 0.2061(2) 0.095(5) Uani 1 1 d G U
H14E H 0.4250 0.3812 0.1909 0.113 Uiso 1 1 calc R U
C151 C 0.4956(6) 0.7231(14) 0.1921(3) 0.028(3) Uani 1 1 d . U
C152 C 0.5187(7) 0.7375(18) 0.2156(3) 0.056(5) Uani 1 1 d . U
H15A H 0.5022 0.7051 0.2297 0.067 Uiso 1 1 calc R U
C153 C 0.5690(8) 0.804(2) 0.2174(4) 0.071(6) Uani 1 1 d . U
H15B H 0.5842 0.8200 0.2333 0.085 Uiso 1 1 calc R U
C154 C 0.5944(7) 0.8429(17) 0.1988(3) 0.051(5) Uani 1 1 d . U
H15C H 0.6280 0.8841 0.2011 0.061 Uiso 1 1 calc R U
C155 C 0.5730(6) 0.8250(15) 0.1761(3) 0.037(4) Uani 1 1 d . U
H15D H 0.5924 0.8511 0.1623 0.045 Uiso 1 1 calc R U
C156 C 0.5231(6) 0.7689(13) 0.1725(3) 0.026(3) Uani 1 1 d . U
H15E H 0.5076 0.7620 0.1564 0.031 Uiso 1 1 calc R U
C161 C 0.4401(5) 0.5501(13) 0.1615(2) 0.022(3) Uani 1 1 d . U
C162 C 0.4880(6) 0.4856(13) 0.1585(3) 0.027(3) Uani 1 1 d . U
H16A H 0.5170 0.4968 0.1701 0.033 Uiso 1 1 calc R U
C163 C 0.4949(7) 0.4055(16) 0.1391(3) 0.044(4) Uani 1 1 d . U
H16B H 0.5277 0.3617 0.1373 0.052 Uiso 1 1 calc R U
C164 C 0.4515(7) 0.3923(17) 0.1224(3) 0.051(5) Uani 1 1 d . U
H16C H 0.4549 0.3386 0.1088 0.061 Uiso 1 1 calc R U
C165 C 0.4057(7) 0.4528(15) 0.1249(3) 0.040(4) Uani 1 1 d . U
H16D H 0.3770 0.4423 0.1131 0.047 Uiso 1 1 calc R U
C166 C 0.3990(6) 0.5290(15) 0.1440(3) 0.037(4) Uani 1 1 d . U
H16E H 0.3654 0.5694 0.1456 0.044 Uiso 1 1 calc R U
P2B P 0.27273(14) 0.7445(4) 0.19044(6) 0.0227(9) Uani 1 1 d . .
C241 C 0.2581(5) 0.7128(13) 0.22284(19) 0.047(4) Uani 1 1 d G U
C242 C 0.2785(5) 0.7934(11) 0.2398(2) 0.069(5) Uani 1 1 d G U
H24A H 0.2995 0.8609 0.2347 0.083 Uiso 1 1 calc R U
C243 C 0.2689(6) 0.7775(13) 0.2641(2) 0.072(5) Uani 1 1 d G U
H24B H 0.2831 0.8339 0.2758 0.087 Uiso 1 1 calc R U
C244 C 0.2388(6) 0.6806(16) 0.2714(2) 0.094(6) Uani 1 1 d G U
H24C H 0.2322 0.6693 0.2883 0.113 Uiso 1 1 calc R U
C245 C 0.2182(6) 0.6000(13) 0.2545(3) 0.120(6) Uani 1 1 d G U
H24D H 0.1971 0.5327 0.2596 0.144 Uiso 1 1 calc R U
C246 C 0.2279(6) 0.6161(12) 0.2302(3) 0.114(6) Uani 1 1 d G U
H24E H 0.2136 0.5598 0.2185 0.137 Uiso 1 1 calc R U
C251 C 0.2228(4) 0.8659(8) 0.18241(17) 0.025(3) Uani 1 1 d G U
C252 C 0.2378(3) 0.9541(9) 0.16628(17) 0.030(4) Uani 1 1 d G U
H25A H 0.2727 0.9517 0.1595 0.036 Uiso 1 1 calc R U
C253 C 0.2027(4) 1.0458(8) 0.15988(17) 0.042(4) Uani 1 1 d G U
H25B H 0.2132 1.1071 0.1487 0.050 Uiso 1 1 calc R U
C254 C 0.1526(4) 1.0497(9) 0.1696(2) 0.053(5) Uani 1 1 d G U
H25C H 0.1283 1.1135 0.1651 0.064 Uiso 1 1 calc R U
C255 C 0.1377(3) 0.9616(11) 0.1857(2) 0.057(5) Uani 1 1 d G U
H25D H 0.1029 0.9641 0.1925 0.069 Uiso 1 1 calc R U
C256 C 0.1727(4) 0.8696(10) 0.19208(18) 0.058(5) Uani 1 1 d G U
H25E H 0.1622 0.8082 0.2033 0.069 Uiso 1 1 calc R U
C261 C 0.2449(4) 0.6063(7) 0.17470(16) 0.026(3) Uani 1 1 d G U
C262 C 0.2735(3) 0.5001(9) 0.17659(16) 0.035(4) Uani 1 1 d G U
H26A H 0.3063 0.4972 0.1861 0.042 Uiso 1 1 calc R U
C263 C 0.2549(4) 0.3978(7) 0.16470(18) 0.039(4) Uani 1 1 d G U
H26B H 0.2749 0.3238 0.1660 0.047 Uiso 1 1 calc R U
C264 C 0.2079(4) 0.4015(8) 0.15099(17) 0.041(4) Uani 1 1 d G U
H26C H 0.1951 0.3301 0.1428 0.049 Uiso 1 1 calc R U
C265 C 0.1793(3) 0.5078(10) 0.14907(17) 0.040(4) Uani 1 1 d G U
H26D H 0.1466 0.5106 0.1395 0.049 Uiso 1 1 calc R U
C266 C 0.1977(4) 0.6102(8) 0.16098(17) 0.034(4) Uani 1 1 d G U
H26E H 0.1778 0.6842 0.1597 0.041 Uiso 1 1 calc R U

loop_
_atom_site_aniso_label
_atom_site_aniso_U_11
_atom_site_aniso_U_22
_atom_site_aniso_U_33
_atom_site_aniso_U_23
_atom_site_aniso_U_13
_atom_site_aniso_U_12
Cu1A 0.0117(8) 0.0138(9) 0.0128(8) 0.0001(7) 0.0002(6) 0.0023(7)
Br1A 0.0190(7) 0.0213(8) 0.0107(6) -0.0008(6) -0.0002(5) -0.0003(6)
S1A 0.0168(17) 0.0158(19) 0.0133(15) -0.0020(14) 0.0045(13) -0.0037(15)
C1A 0.008(4) 0.009(4) 0.007(4) 0.001(4) 0.003(3) 0.000(4)
N2A 0.013(4) 0.014(4) 0.013(4) -0.007(3) 0.002(3) 0.003(3)
C3A 0.014(4) 0.007(5) 0.016(4) 0.003(4) -0.003(4) 0.000(4)
O3A 0.015(5) 0.016(6) 0.023(5) 0.000(4) 0.001(4) -0.004(4)
C4A 0.013(4) 0.019(5) 0.019(4) 0.000(4) 0.002(4) 0.001(4)
C5A 0.014(4) 0.017(5) 0.017(4) 0.000(4) 0.000(4) 0.002(4)
C51A 0.029(5) 0.029(5) 0.026(5) 0.003(4) 0.006(4) -0.001(4)
N6A 0.011(4) 0.014(4) 0.012(4) -0.003(3) 0.002(3) -0.001(3)
P1A 0.0125(17) 0.0128(19) 0.0127(15) -0.0010(14) -0.0009(13) 0.0008(15)
C111 0.015(4) 0.010(5) 0.011(4) 0.002(4) 0.005(4) 0.001(4)
C112 0.015(5) 0.012(5) 0.019(4) 0.004(4) 0.001(4) 0.003(4)
C113 0.020(5) 0.023(5) 0.022(5) 0.000(4) 0.000(4) 0.005(4)
C114 0.026(5) 0.027(5) 0.024(5) 0.004(4) -0.001(4) 0.002(4)
C115 0.025(5) 0.023(5) 0.025(5) 0.002(4) 0.001(4) 0.001(4)
C116 0.021(5) 0.019(5) 0.023(5) 0.003(4) 0.002(4) 0.001(4)
C121 0.012(4) 0.009(4) 0.014(4) -0.003(4) 0.003(4) 0.002(4)
C122 0.022(5) 0.019(5) 0.020(5) 0.003(4) -0.001(4) 0.000(4)
C123 0.023(5) 0.025(5) 0.023(5) -0.002(4) -0.001(4) -0.001(4)
C124 0.023(5) 0.024(5) 0.029(5) -0.004(4) 0.001(4) -0.001(4)
C125 0.024(5) 0.021(5) 0.024(5) 0.002(4) 0.000(4) -0.003(4)
C126 0.018(5) 0.020(5) 0.018(4) 0.000(4) 0.002(4) 0.003(4)
C131 0.012(4) 0.007(4) 0.012(4) 0.005(4) 0.002(4) 0.000(4)
C132 0.019(5) 0.015(5) 0.013(4) 0.001(4) 0.000(4) 0.005(4)
C133 0.022(5) 0.024(5) 0.023(5) 0.002(4) 0.004(4) 0.002(4)
C134 0.021(5) 0.016(5) 0.014(4) -0.003(4) 0.004(4) 0.002(4)
C135 0.019(5) 0.017(5) 0.017(4) 0.000(4) -0.002(4) 0.001(4)
C136 0.016(5) 0.019(5) 0.015(4) 0.003(4) -0.002(4) 0.002(4)
P2A 0.0120(17) 0.016(2) 0.0162(16) -0.0013(15) -0.0012(14) 0.0037(15)
C211 0.015(4) 0.013(5) 0.014(4) 0.001(4) 0.000(4) 0.002(4)
C212 0.026(5) 0.023(5) 0.027(5) -0.002(4) -0.003(4) 0.007(4)
C213 0.035(5) 0.030(6) 0.036(5) -0.005(4) -0.002(4) 0.000(4)
C214 0.025(5) 0.028(5) 0.031(5) -0.004(4) 0.001(4) -0.008(4)
C215 0.022(5) 0.026(5) 0.019(5) 0.002(4) -0.002(4) -0.001(4)
C216 0.020(5) 0.022(5) 0.022(5) 0.001(4) 0.003(4) 0.000(4)
C221 0.014(4) 0.014(5) 0.017(4) -0.003(4) -0.001(4) 0.004(4)
C222 0.016(5) 0.018(5) 0.020(4) 0.000(4) 0.002(4) 0.003(4)
C223 0.017(5) 0.017(5) 0.018(4) 0.005(4) 0.001(4) 0.006(4)
C224 0.021(5) 0.018(5) 0.019(4) 0.008(4) 0.001(4) 0.004(4)
C225 0.027(5) 0.027(5) 0.030(5) 0.004(4) 0.003(4) -0.002(4)
C226 0.020(5) 0.016(5) 0.020(4) -0.004(4) -0.001(4) 0.001(4)
C231 0.015(4) 0.015(5) 0.017(4) -0.006(4) 0.000(4) 0.001(4)
C232 0.016(5) 0.016(5) 0.018(4) 0.001(4) 0.002(4) 0.001(4)
C233 0.017(5) 0.020(5) 0.020(4) 0.001(4) -0.002(4) 0.005(4)
C234 0.023(5) 0.029(5) 0.025(5) -0.001(4) 0.000(4) 0.003(4)
C235 0.021(5) 0.024(5) 0.019(5) -0.002(4) 0.002(4) 0.003(4)
C236 0.020(5) 0.019(5) 0.018(4) -0.001(4) -0.001(4) 0.001(4)
Cu1B 0.0107(8) 0.0264(11) 0.0205(8) 0.0113(8) -0.0003(7) -0.0023(7)
Br1B 0.0195(7) 0.0185(8) 0.0128(6) 0.0020(6) 0.0006(5) 0.0007(6)
S1B 0.025(2) 0.055(3) 0.0188(18) -0.0020(18) 0.0049(15) -0.021(2)
C1B 0.021(5) 0.020(5) 0.019(5) 0.003(4) -0.001(4) -0.001(4)
N2B 0.015(4) 0.019(4) 0.016(4) -0.003(4) 0.002(3) -0.004(4)
C3B 0.021(5) 0.022(5) 0.025(5) 0.000(4) -0.001(4) -0.001(4)
O3B 0.028(6) 0.044(8) 0.032(6) -0.008(5) -0.004(5) -0.013(5)
C4B 0.024(5) 0.022(5) 0.022(5) 0.000(4) 0.002(4) -0.001(4)
C5B 0.021(5) 0.022(5) 0.026(5) 0.002(4) 0.002(4) 0.000(4)
C51B 0.027(5) 0.031(5) 0.029(5) 0.003(4) 0.005(4) 0.001(4)
N6B 0.019(4) 0.031(5) 0.022(4) 0.003(4) 0.001(4) -0.003(4)
P1B 0.0162(19) 0.032(2) 0.0225(18) 0.0204(17) 0.0050(15) 0.0094(17)
C141 0.084(7) 0.080(6) 0.076(6) 0.000(5) 0.011(5) 0.010(5)
C142 0.069(6) 0.070(6) 0.062(6) 0.008(4) 0.005(5) 0.009(5)
C143 0.059(6) 0.067(6) 0.062(6) 0.009(4) 0.004(4) -0.002(5)
C144 0.105(7) 0.093(6) 0.099(6) 0.003(5) 0.013(5) -0.001(5)
C145 0.107(7) 0.097(6) 0.100(7) -0.002(4) 0.009(5) 0.000(5)
C146 0.099(7) 0.090(6) 0.094(6) -0.003(4) 0.008(5) 0.001(5)
C151 0.027(5) 0.030(5) 0.028(5) -0.006(4) -0.001(4) 0.007(4)
C152 0.052(6) 0.064(7) 0.050(6) -0.002(5) -0.002(5) 0.002(5)
C153 0.068(7) 0.076(8) 0.069(7) -0.007(5) -0.005(5) 0.003(5)
C154 0.047(6) 0.050(6) 0.056(6) -0.009(5) -0.002(5) 0.002(5)
C155 0.035(5) 0.035(6) 0.042(5) 0.005(4) -0.003(4) 0.002(4)
C156 0.027(5) 0.023(5) 0.028(5) 0.002(4) -0.003(4) 0.001(4)
C161 0.020(5) 0.023(5) 0.022(5) 0.005(4) 0.003(4) -0.004(4)
C162 0.026(5) 0.025(5) 0.031(5) 0.004(4) 0.001(4) 0.000(4)
C163 0.044(6) 0.043(6) 0.044(6) -0.001(4) 0.004(4) 0.000(4)
C164 0.055(6) 0.047(6) 0.050(6) -0.002(5) -0.001(5) -0.002(5)
C165 0.043(6) 0.035(6) 0.040(5) 0.003(4) -0.010(4) -0.004(4)
C166 0.031(5) 0.039(6) 0.041(5) 0.008(4) -0.001(4) 0.004(4)
P2B 0.0121(18) 0.039(3) 0.0168(17) 0.0030(17) 0.0011(14) -0.0094(17)
C241 0.041(6) 0.052(6) 0.047(5) -0.003(4) -0.002(4) 0.008(4)
C242 0.069(6) 0.075(6) 0.064(6) -0.007(4) 0.004(4) -0.004(5)
C243 0.070(6) 0.084(6) 0.063(5) -0.007(5) 0.001(5) 0.002(5)
C244 0.101(7) 0.093(7) 0.089(6) 0.012(4) 0.005(5) 0.000(5)
C245 0.131(8) 0.115(7) 0.116(7) 0.005(5) 0.015(5) -0.021(5)
C246 0.123(8) 0.109(7) 0.110(7) -0.001(5) 0.010(5) -0.022(5)
C251 0.022(5) 0.030(5) 0.021(5) 0.001(4) -0.003(4) 0.004(4)
C252 0.027(5) 0.031(5) 0.032(5) -0.003(4) -0.001(4) 0.004(4)
C253 0.041(6) 0.042(6) 0.043(6) -0.003(4) 0.001(4) 0.006(4)
C254 0.052(6) 0.055(7) 0.054(6) -0.006(5) -0.003(5) 0.007(5)
C255 0.053(6) 0.064(7) 0.055(6) -0.004(5) 0.007(5) 0.006(5)
C256 0.055(6) 0.065(7) 0.053(6) 0.004(5) 0.003(5) 0.005(5)
C261 0.023(5) 0.028(5) 0.025(5) 0.000(4) 0.003(4) -0.005(4)
C262 0.033(5) 0.039(6) 0.034(5) -0.004(4) 0.002(4) -0.007(4)
C263 0.040(6) 0.038(6) 0.040(5) -0.001(4) 0.005(4) -0.005(4)
C264 0.041(6) 0.043(6) 0.039(5) 0.000(4) 0.003(4) -0.012(4)
C265 0.040(6) 0.042(6) 0.038(5) 0.002(4) -0.003(4) -0.008(4)
C266 0.034(5) 0.036(6) 0.032(5) 0.003(4) -0.001(4) -0.005(4)

loop_
_atom_type_symbol
_atom_type_description
_atom_type_scat_dispersion_real
_atom_type_scat_dispersion_imag
_atom_type_scat_source
C C 0.0033 0.0016 'International Tables Vol C Tables 4.2.6.8 and 6.1.1.4'
H H 0.0000 0.0000 'International Tables Vol C Tables 4.2.6.8 and 6.1.1.4'
N N 0.0061 0.0033 'International Tables Vol C Tables 4.2.6.8 and 6.1.1.4'
S S 0.1246 0.1234 'International Tables Vol C Tables 4.2.6.8 and 6.1.1.4'
Cu Cu 0.3201 1.2651 'International Tables Vol C Tables 4.2.6.8 and 6.1.1.4'
Br Br -0.2901 2.4595 'International Tables Vol C Tables 4.2.6.8 and 6.1.1.4'
P P 0.1023 0.0942 'International Tables Vol C Tables 4.2.6.8 and 6.1.1.4'
O O 0.0106 0.0060 'International Tables Vol C Tables 4.2.6.8 and 6.1.1.4'

loop_
_geom_angle_atom_site_label_1
_geom_angle_atom_site_label_2
_geom_angle_atom_site_label_3
_geom_angle
P2A Cu1A P1A 114.93(14)
P2A Cu1A S1A 110.02(12)
P1A Cu1A S1A 103.74(13)
P2A Cu1A Br1A 110.19(11)
P1A Cu1A Br1A 110.06(10)
S1A Cu1A Br1A 107.48(10)
C1A S1A Cu1A 111.7(4)
N2A C1A N6A 115.7(10)
N2A C1A S1A 122.1(9)
N6A C1A S1A 122.3(9)
C1A N2A C5A 124.0(11)
C1A N2A H2AA 118.0
C5A N2A H2AA 118.0
O3A C3A N6A 119.2(11)
O3A C3A C4A 126.2(12)
N6A C3A C4A 114.5(11)
C5A C4A C3A 121.8(12)
C5A C4A H4A 119.1
C3A C4A H4A 119.1
C4A C5A N2A 118.4(12)
C4A C5A C51A 126.8(12)
N2A C5A C51A 114.7(11)
C5A C51A H51D 109.5
C5A C51A H51E 109.5
H51D C51A H51E 109.5
C5A C51A H51F 109.5
H51D C51A H51F 109.5
H51E C51A H51F 109.5
C1A N6A C3A 125.5(10)
C1A N6A H6A 117.3
C3A N6A H6A 117.3
C111 P1A C131 104.9(5)
C111 P1A C121 105.6(5)
C131 P1A C121 100.5(5)
C111 P1A Cu1A 112.6(4)
C131 P1A Cu1A 116.7(4)
C121 P1A Cu1A 115.2(4)
C116 C111 C112 117.9(11)
C116 C111 P1A 118.2(9)
C112 C111 P1A 123.9(10)
C113 C112 C111 120.6(12)
C113 C112 H112 119.7
C111 C112 H112 119.7
C114 C113 C112 121.0(12)
C114 C113 H113 119.5
C112 C113 H113 119.5
C113 C114 C115 119.0(13)
C113 C114 H114 120.5
C115 C114 H114 120.5
C116 C115 C114 121.1(14)
C116 C115 H115 119.4
C114 C115 H115 119.4
C115 C116 C111 120.3(12)
C115 C116 H116 119.9
C111 C116 H116 119.9
C126 C121 C122 118.4(12)
C126 C121 P1A 120.5(9)
C122 C121 P1A 120.8(10)
C123 C122 C121 120.5(12)
C123 C122 H122 119.7
C121 C122 H122 119.7
C124 C123 C122 119.8(13)
C124 C123 H123 120.1
C122 C123 H123 120.1
C123 C124 C125 120.8(14)
C123 C124 H124 119.6
C125 C124 H124 119.6
C126 C125 C124 119.3(13)
C126 C125 H125 120.4
C124 C125 H125 120.4
C121 C126 C125 121.0(12)
C121 C126 H126 119.5
C125 C126 H126 119.5
C136 C131 C132 117.3(11)
C136 C131 P1A 119.1(9)
C132 C131 P1A 123.3(9)
C133 C132 C131 121.4(11)
C133 C132 H132 119.3
C131 C132 H132 119.3
C132 C133 C134 119.4(12)
C132 C133 H133 120.3
C134 C133 H133 120.3
C135 C134 C133 120.1(12)
C135 C134 H134 120.0
C133 C134 H134 120.0
C136 C135 C134 120.4(12)
C136 C135 H135 119.8
C134 C135 H135 119.8
C135 C136 C131 121.3(12)
C135 C136 H136 119.3
C131 C136 H136 119.3
C211 P2A C221 103.2(6)
C211 P2A C231 100.5(6)
C221 P2A C231 105.1(6)
C211 P2A Cu1A 119.7(4)
C221 P2A Cu1A 108.7(4)
C231 P2A Cu1A 117.8(5)
C216 C211 C212 118.8(12)
C216 C211 P2A 120.3(10)
C212 C211 P2A 120.8(9)
C211 C212 C213 119.9(12)
C211 C212 H212 120.0
C213 C212 H212 120.0
C214 C213 C212 119.9(14)
C214 C213 H213 120.1
C212 C213 H213 120.1
C215 C214 C213 120.0(14)
C215 C214 H214 120.0
C213 C214 H214 120.0
C214 C215 C216 120.3(12)
C214 C215 H215 119.9
C216 C215 H215 119.9
C211 C216 C215 121.1(13)
C211 C216 H216 119.5
C215 C216 H216 119.5
C226 C221 C222 119.0(12)
C226 C221 P2A 122.8(9)
C222 C221 P2A 117.7(10)
C223 C222 C221 119.9(13)
C223 C222 H222 120.0
C221 C222 H222 120.0
C224 C223 C222 120.4(12)
C224 C223 H223 119.8
C222 C223 H223 119.8
C223 C224 C225 120.6(13)
C223 C224 H224 119.7
C225 C224 H224 119.7
C224 C225 C226 119.3(13)
C224 C225 H225 120.4
C226 C225 H225 120.4
C221 C226 C225 120.7(12)
C221 C226 H226 119.6
C225 C226 H226 119.6
C236 C231 C232 120.1(12)
C236 C231 P2A 116.5(9)
C232 C231 P2A 123.4(10)
C231 C232 C233 119.6(12)
C231 C232 H232 120.2
C233 C232 H232 120.2
C234 C233 C232 119.8(12)
C234 C233 H23A 120.1
C232 C233 H23A 120.1
C235 C234 C233 120.1(13)
C235 C234 H23B 119.9
C233 C234 H23B 119.9
C234 C235 C236 119.7(13)
C234 C235 H23C 120.1
C236 C235 H23C 120.1
C231 C236 C235 120.6(12)
C231 C236 H23D 119.7
C235 C236 H23D 119.7
P2B Cu1B P1B 122.91(16)
P2B Cu1B S1B 103.99(15)
P1B Cu1B S1B 105.45(15)
P2B Cu1B Br1B 115.21(11)
P1B Cu1B Br1B 102.14(11)
S1B Cu1B Br1B 105.72(12)
C1B S1B Cu1B 109.1(5)
N2B C1B N6B 114.5(11)
N2B C1B S1B 123.6(10)
N6B C1B S1B 121.9(10)
C1B N2B C5B 124.6(11)
C1B N2B H2BA 117.7
C5B N2B H2BA 117.7
O3B C3B N6B 119.5(13)
O3B C3B C4B 125.8(13)
N6B C3B C4B 114.7(12)
C5B C4B C3B 120.4(13)
C5B C4B H4B 119.8
C3B C4B H4B 119.8
C4B C5B N2B 118.6(12)
C4B C5B C51B 125.2(13)
N2B C5B C51B 116.3(12)
C5B C51B H51A 109.5
C5B C51B H51B 109.5
H51A C51B H51B 109.5
C5B C51B H51C 109.5
H51A C51B H51C 109.5
H51B C51B H51C 109.5
C1B N6B C3B 126.2(12)
C1B N6B H6B 116.9
C3B N6B H6B 116.9
C161 P1B C151 102.5(6)
C161 P1B C141 98.2(7)
C151 P1B C141 114.1(7)
C161 P1B Cu1B 117.6(4)
C151 P1B Cu1B 113.4(5)
C141 P1B Cu1B 110.1(5)
C142 C141 C146 119.2
C142 C141 P1B 116.4(10)
C146 C141 P1B 124.3(10)
C141 C142 C143 120.4
C141 C142 H14A 119.8
C143 C142 H14A 119.8
C144 C143 C142 120.3
C144 C143 H14B 119.8
C142 C143 H14B 119.8
C143 C144 C145 119.7
C143 C144 H14C 120.2
C145 C144 H14C 120.2
C146 C145 C144 119.8
C146 C145 H14D 120.1
C144 C145 H14D 120.1
C145 C146 C141 120.5
C145 C146 H14E 119.7
C141 C146 H14E 119.7
C156 C151 C152 118.2(15)
C156 C151 P1B 120.1(10)
C152 C151 P1B 121.6(13)
C151 C152 C153 116.4(18)
C151 C152 H15A 121.8
C153 C152 H15A 121.8
C154 C153 C152 124(2)
C154 C153 H15B 118.1
C152 C153 H15B 118.1
C153 C154 C155 119.5(19)
C153 C154 H15C 120.3
C155 C154 H15C 120.3
C154 C155 C156 120.9(16)
C154 C155 H15D 119.5
C156 C155 H15D 119.5
C151 C156 C155 120.8(13)
C151 C156 H15E 119.6
C155 C156 H15E 119.6
C166 C161 C162 116.3(14)
C166 C161 P1B 120.1(11)
C162 C161 P1B 123.6(10)
C163 C162 C161 122.3(14)
C163 C162 H16A 118.9
C161 C162 H16A 118.9
C162 C163 C164 116.9(16)
C162 C163 H16B 121.6
C164 C163 H16B 121.6
C165 C164 C163 121.8(17)
C165 C164 H16C 119.1
C163 C164 H16C 119.1
C164 C165 C166 120.9(16)
C164 C165 H16D 119.5
C166 C165 H16D 119.5
C165 C166 C161 121.9(15)
C165 C166 H16E 119.1
C161 C166 H16E 119.1
C241 P2B C251 102.1(5)
C241 P2B C261 102.0(6)
C251 P2B C261 103.8(5)
C241 P2B Cu1B 115.8(4)
C251 P2B Cu1B 115.2(4)
C261 P2B Cu1B 115.9(4)
C242 C241 C246 119.7
C242 C241 P2B 116.6(9)
C246 C241 P2B 123.7(9)
C241 C242 C243 120.2
C241 C242 H24A 119.9
C243 C242 H24A 119.9
C244 C243 C242 120.0
C244 C243 H24B 120.0
C242 C243 H24B 120.0
C243 C244 C245 120.0
C243 C244 H24C 120.0
C245 C244 H24C 120.0
C246 C245 C244 120.0
C246 C245 H24D 120.0
C244 C245 H24D 120.0
C245 C246 C241 120.2
C245 C246 H24E 119.9
C241 C246 H24E 119.9
C256 C251 C252 119.8
C256 C251 P2B 122.5(6)
C252 C251 P2B 117.7(6)
C253 C252 C251 120.0
C253 C252 H25A 120.0
C251 C252 H25A 120.0
C254 C253 C252 120.2
C254 C253 H25B 119.9
C252 C253 H25B 119.9
C255 C254 C253 119.7
C255 C254 H25C 120.1
C253 C254 H25C 120.1
C254 C255 C256 120.2
C254 C255 H25D 119.9
C256 C255 H25D 119.9
C251 C256 C255 120.1
C251 C256 H25E 120.0
C255 C256 H25E 120.0
C262 C261 C266 120.1
C262 C261 P2B 118.2(6)
C266 C261 P2B 121.7(6)
C261 C262 C263 119.7
C261 C262 H26A 120.1
C263 C262 H26A 120.1
C264 C263 C262 120.3
C264 C263 H26B 119.9
C262 C263 H26B 119.9
C265 C264 C263 120.0
C265 C264 H26C 120.0
C263 C264 H26C 120.0
C264 C265 C266 119.8
C264 C265 H26D 120.1
C266 C265 H26D 120.1
C265 C266 C261 120.1
C265 C266 H26E 119.9
C261 C266 H26E 119.9

loop_
_geom_bond_atom_site_label_1
_geom_bond_atom_site_label_2
_geom_bond_distance
Cu1A P2A 2.277(4)
Cu1A P1A 2.281(4)
Cu1A S1A 2.397(3)
Cu1A Br1A 2.4892(19)
S1A C1A 1.679(12)
C1A N2A 1.337(14)
C1A N6A 1.342(15)
N2A C5A 1.396(16)
N2A H2AA 0.8800
C3A O3A 1.225(14)
C3A N6A 1.403(15)
C3A C4A 1.417(16)
C4A C5A 1.326(17)
C4A H4A 0.9500
C5A C51A 1.481(17)
C51A H51D 0.9800
C51A H51E 0.9800
C51A H51F 0.9800
N6A H6A 0.8800
P1A C111 1.815(12)
P1A C131 1.822(12)
P1A C121 1.833(13)
C111 C116 1.402(17)
C111 C112 1.406(16)
C112 C113 1.390(17)
C112 H112 0.9500
C113 C114 1.367(18)
C113 H113 0.9500
C114 C115 1.391(18)
C114 H114 0.9500
C115 C116 1.383(18)
C115 H115 0.9500
C116 H116 0.9500
C121 C126 1.381(17)
C121 C122 1.393(16)
C122 C123 1.389(18)
C122 H122 0.9500
C123 C124 1.356(19)
C123 H123 0.9500
C124 C125 1.385(17)
C124 H124 0.9500
C125 C126 1.383(18)
C125 H125 0.9500
C126 H126 0.9500
C131 C136 1.403(15)
C131 C132 1.406(16)
C132 C133 1.369(16)
C132 H132 0.9500
C133 C134 1.387(17)
C133 H133 0.9500
C134 C135 1.382(17)
C134 H134 0.9500
C135 C136 1.355(16)
C135 H135 0.9500
C136 H136 0.9500
P2A C211 1.822(13)
P2A C221 1.835(13)
P2A C231 1.844(13)
C211 C216 1.385(16)
C211 C212 1.393(18)
C212 C213 1.405(19)
C212 H212 0.9500
C213 C214 1.387(19)
C213 H213 0.9500
C214 C215 1.369(19)
C214 H214 0.9500
C215 C216 1.386(18)
C215 H215 0.9500
C216 H216 0.9500
C221 C226 1.387(17)
C221 C222 1.389(17)
C222 C223 1.385(16)
C222 H222 0.9500
C223 C224 1.367(17)
C223 H223 0.9500
C224 C225 1.377(18)
C224 H224 0.9500
C225 C226 1.388(17)
C225 H225 0.9500
C226 H226 0.9500
C231 C236 1.365(17)
C231 C232 1.384(17)
C232 C233 1.390(17)
C232 H232 0.9500
C233 C234 1.384(18)
C233 H23A 0.9500
C234 C235 1.375(18)
C234 H23B 0.9500
C235 C236 1.384(17)
C235 H23C 0.9500
C236 H23D 0.9500
Cu1B P2B 2.271(4)
Cu1B P1B 2.291(4)
Cu1B S1B 2.365(4)
Cu1B Br1B 2.5109(19)
S1B C1B 1.662(14)
C1B N2B 1.349(15)
C1B N6B 1.362(16)
N2B C5B 1.393(16)
N2B H2BA 0.8800
C3B O3B 1.222(15)
C3B N6B 1.388(16)
C3B C4B 1.432(17)
C4B C5B 1.358(17)
C4B H4B 0.9500
C5B C51B 1.486(17)
C51B H51A 0.9800
C51B H51B 0.9800
C51B H51C 0.9800
N6B H6B 0.8800
P1B C161 1.809(14)
P1B C151 1.840(15)
P1B C141 1.859(12)
C141 C142 1.3614
C141 C146 1.3661
C142 C143 1.3627
C142 H14A 0.9500
C143 C144 1.3605
C143 H14B 0.9500
C144 C145 1.3660
C144 H14C 0.9500
C145 C146 1.3659
C145 H14D 0.9500
C146 H14E 0.9500
C151 C156 1.376(19)
C151 C152 1.40(2)
C152 C153 1.44(3)
C152 H15A 0.9500
C153 C154 1.28(2)
C153 H15B 0.9500
C154 C155 1.35(2)
C154 H15C 0.9500
C155 C156 1.390(19)
C155 H15D 0.9500
C156 H15E 0.9500
C161 C166 1.389(19)
C161 C162 1.396(19)
C162 C163 1.39(2)
C162 H16A 0.9500
C163 C164 1.39(2)
C163 H16B 0.9500
C164 C165 1.32(2)
C164 H16C 0.9500
C165 C166 1.35(2)
C165 H16D 0.9500
C166 H16E 0.9500
P2B C241 1.848(11)
P2B C251 1.857(8)
P2B C261 1.860(8)
C241 C242 1.3627
C241 C246 1.3640
C242 C243 1.3643
C242 H24A 0.9500
C243 C244 1.3624
C243 H24B 0.9500
C244 C245 1.3635
C244 H24C 0.9500
C245 C246 1.3627
C245 H24D 0.9500
C246 H24E 0.9500
C251 C256 1.3652
C251 C252 1.3656
C252 C253 1.3655
C252 H25A 0.9500
C253 C254 1.3641
C253 H25B 0.9500
C254 C255 1.3639
C254 H25C 0.9500
C255 C256 1.3655
C255 H25D 0.9500
C256 H25E 0.9500
C261 C262 1.3639
C261 C266 1.3665
C262 C263 1.3651
C262 H26A 0.9500
C263 C264 1.3647
C263 H26B 0.9500
C264 C265 1.3638
C264 H26C 0.9500
C265 C266 1.3656
C265 H26D 0.9500
C266 H26E 0.9500
